data_7215472
loop_
_publ_author_name
'Adalder, Tapas Kumar'
'Dastidar, Parthasarathi'

_publ_section_title
;
 The role of secondary ammonium cations in controlling the conformation of
 C3-symmetric acid moieties and its implication for the design of
 supramolecular capsules
;
_journal_issue 22
_journal_name_full CrystEngComm
_journal_page_first 4867
_journal_paper_doi 10.1039/c3ce42655f
_journal_volume 16
_journal_year 2014
_chemical_formula_moiety '2(C15 H18 O6), C2 H6 O'
_chemical_formula_sum 'C32 H42 O13'
_chemical_formula_weight 634.67
_chemical_name_systematic
; 
 ? 
;
_space_group_IT_number 14
_symmetry_cell_setting monoclinic
_symmetry_space_group_name_Hall '-P 2yn'
_symmetry_space_group_name_H-M 'P 1 21/n 1'
_atom_sites_solution_hydrogens geom
_atom_sites_solution_primary direct
_atom_sites_solution_secondary difmap
_audit_creation_method SHELXL-97
_cell_angle_alpha 90.00
_cell_angle_beta 93.387(2)
_cell_angle_gamma 90.00
_cell_formula_units_Z 2
_cell_length_a 10.1249(7)
_cell_length_b 4.7655(3)
_cell_length_c 35.020(3)
_cell_measurement_temperature 293(2)
_cell_volume 1686.8(2)
_computing_cell_refinement 'BRUKER APEX II'
_computing_data_collection 'BRUKER APEX II'
_computing_data_reduction 'BRUKER APEX II'
_computing_molecular_graphics 'MERCURY 2.3, PLATON'
_computing_publication_material 'MERCURY 2.3, PLATON'
_computing_structure_refinement 'SHELXL-97 (Sheldrick, 1997)'
_computing_structure_solution 'SHELXS-97 (Sheldrick, 1990)'
_diffrn_ambient_temperature 293(2)
_diffrn_measured_fraction_theta_full 0.994
_diffrn_measured_fraction_theta_max 0.994
_diffrn_measurement_device_type 'BRUKER CCD AREA DETECTOR'
_diffrn_measurement_method 'PHI-OMEGA SCAN'
_diffrn_radiation_monochromator graphite
_diffrn_radiation_source 'fine-focus sealed tube'
_diffrn_radiation_type MoK\a
_diffrn_radiation_wavelength 0.71073
_diffrn_reflns_av_R_equivalents 0.0465
_diffrn_reflns_av_sigmaI/netI 0.0365
_diffrn_reflns_limit_h_max 11
_diffrn_reflns_limit_h_min -11
_diffrn_reflns_limit_k_max 5
_diffrn_reflns_limit_k_min -5
_diffrn_reflns_limit_l_max 39
_diffrn_reflns_limit_l_min -40
_diffrn_reflns_number 13712
_diffrn_reflns_theta_full 24.03
_diffrn_reflns_theta_max 24.03
_diffrn_reflns_theta_min 1.16
_exptl_absorpt_coefficient_mu 0.096
_exptl_absorpt_correction_T_max 0.9772
_exptl_absorpt_correction_T_min 0.9717
_exptl_absorpt_correction_type multi-scan
_exptl_absorpt_process_details SADABS
_exptl_crystal_colour COLOURLESS
_exptl_crystal_density_diffrn 1.238
_exptl_crystal_density_method 'not measured'
_exptl_crystal_description BLOCK
_exptl_crystal_F_000 664
_exptl_crystal_size_max 0.30
_exptl_crystal_size_mid 0.27
_exptl_crystal_size_min 0.24
_refine_diff_density_max 1.201
_refine_diff_density_min -0.326
_refine_diff_density_rms 0.142
_refine_ls_extinction_coef 0.042(7)
_refine_ls_extinction_expression Fc^*^=kFc[1+0.001xFc^2^\l^3^/sin(2\q)]^-1/4^
_refine_ls_extinction_method SHELXL
_refine_ls_goodness_of_fit_ref 1.081
_refine_ls_hydrogen_treatment constr
_refine_ls_matrix_type full
_refine_ls_number_parameters 217
_refine_ls_number_reflns 2655
_refine_ls_number_restraints 0
_refine_ls_restrained_S_all 1.081
_refine_ls_R_factor_all 0.1049
_refine_ls_R_factor_gt 0.0858
_refine_ls_shift/su_max 0.000
_refine_ls_shift/su_mean 0.000
_refine_ls_structure_factor_coef Fsqd
_refine_ls_weighting_details 'calc w=1/[\s^2^(Fo^2^)+(0.1735P)^2^+1.9664P] where P=(Fo^2^+2Fc^2^)/3'
_refine_ls_weighting_scheme calc
_refine_ls_wR_factor_gt 0.2555
_refine_ls_wR_factor_ref 0.2743
_reflns_number_gt 1988
_reflns_number_total 2655
_reflns_threshold_expression >2sigma(I)
_cod_data_source_file c3ce42655f2.cif
_cod_data_source_block ta0611a_0m
_cod_depositor_comments
;
The following automatic conversions were performed:

'_symmetry_cell_setting' value 'MONOCLINIC' changed to 'monoclinic'
according to
/usr/data/users/saulius/crontab/automatic-downloads/rss-feeds/RSC/lib/dictionaries/cif_core.dic
dictionary named 'cif_core.dic' version 2.4.2 from
2011-04-26.

'_exptl_absorpt_correction_type' value 'MULTI-SCAN'
changed to 'multi-scan' according to
/usr/data/users/saulius/crontab/automatic-downloads/rss-feeds/RSC/lib/dictionaries/cif_core.dic
dictionary named 'cif_core.dic' version 2.4.2 from 2011-04-26.

Automatic conversion script
Id: cif_fix_values 2281 2013-09-26 08:29:07Z andrius 

 Adding full bibliography for 7215472--7215483.cif.
;
_cod_original_sg_symbol_H-M 'P 21/n'
_cod_database_code 7215472

loop_
_symmetry_equiv_pos_as_xyz
'x, y, z'
'-x+1/2, y+1/2, -z+1/2'
'-x, -y, -z'
'x-1/2, -y-1/2, z-1/2'

loop_
_atom_site_label
_atom_site_type_symbol
_atom_site_fract_x
_atom_site_fract_y
_atom_site_fract_z
_atom_site_U_iso_or_equiv
_atom_site_adp_type
_atom_site_occupancy
_atom_site_symmetry_multiplicity
_atom_site_calc_flag
_atom_site_refinement_flags
O1 O 1.2307(3) 1.0051(6) 0.17813(11) 0.0505(10) Uani 1 1 d .
O2 O 1.3182(3) 0.6737(7) 0.21605(9) 0.0439(9) Uani 1 1 d .
H2 H 1.3867 0.7582 0.2122 0.066 Uiso 1 1 calc R
O3 O 0.8807(4) 0.7172(8) 0.00441(9) 0.0624(11) Uani 1 1 d .
H3 H 0.9110 0.8267 -0.0109 0.094 Uiso 1 1 calc R
O4 O 0.9958(4) 0.9796(7) 0.04640(8) 0.0517(10) Uani 1 1 d .
O5 O 0.5447(3) 0.9374(7) 0.20060(9) 0.0499(10) Uani 1 1 d .
O6 O 0.4537(3) 1.2550(7) 0.16162(11) 0.0553(11) Uani 1 1 d .
H6 H 0.3853 1.1929 0.1698 0.083 Uiso 1 1 calc R
O7A O 0.5084(12) 0.461(3) 0.0157(4) 0.041(3) Uiso 0.25 1 d P
O7B O 0.496(2) 0.425(5) 0.0376(7) 0.102(6) Uiso 0.25 1 d P
C1 C 1.2186(4) 0.7936(8) 0.19658(11) 0.0301(10) Uani 1 1 d .
C2 C 1.0896(4) 0.6415(8) 0.19940(11) 0.0302(10) Uani 1 1 d .
H2A H 1.0620 0.6582 0.2254 0.036 Uiso 1 1 calc R
H2B H 1.1033 0.4438 0.1943 0.036 Uiso 1 1 calc R
C3 C 0.9796(4) 0.7490(8) 0.17212(11) 0.0274(9) Uani 1 1 d .
C4 C 0.9737(4) 0.6550(8) 0.13415(11) 0.0284(9) Uani 1 1 d .
C5 C 1.0784(4) 0.4624(9) 0.12051(13) 0.0408(11) Uani 1 1 d .
H5A H 1.0541 0.2713 0.1252 0.061 Uiso 1 1 calc R
H5B H 1.1614 0.5033 0.1340 0.061 Uiso 1 1 calc R
H5C H 1.0865 0.4894 0.0936 0.061 Uiso 1 1 calc R
C6 C 0.8689(4) 0.7398(8) 0.10906(11) 0.0301(10) Uani 1 1 d .
C7 C 0.8545(4) 0.6209(9) 0.06884(11) 0.0371(11) Uani 1 1 d .
H7A H 0.8931 0.4345 0.0690 0.045 Uiso 1 1 calc R
H7B H 0.7611 0.6019 0.0615 0.045 Uiso 1 1 calc R
C8 C 0.9179(4) 0.7933(9) 0.03919(12) 0.0349(10) Uani 1 1 d .
C9 C 0.7751(4) 0.9323(8) 0.12079(11) 0.0292(10) Uani 1 1 d .
C10 C 0.6621(4) 1.0229(10) 0.09326(13) 0.0432(12) Uani 1 1 d .
H10A H 0.5927 0.8857 0.0932 0.065 Uiso 1 1 calc R
H10B H 0.6933 1.0393 0.0680 0.065 Uiso 1 1 calc R
H10C H 0.6289 1.2010 0.1012 0.065 Uiso 1 1 calc R
C11 C 0.7851(3) 1.0365(8) 0.15806(11) 0.0265(9) Uani 1 1 d .
C12 C 0.6865(4) 1.2570(8) 0.17006(12) 0.0330(10) Uani 1 1 d .
H12A H 0.7237 1.3552 0.1925 0.040 Uiso 1 1 calc R
H12B H 0.6727 1.3933 0.1496 0.040 Uiso 1 1 calc R
C13 C 0.5549(4) 1.1329(9) 0.17904(11) 0.0305(10) Uani 1 1 d .
C14 C 0.8850(3) 0.9397(8) 0.18443(10) 0.0270(9) Uani 1 1 d .
C15 C 0.8886(4) 1.0403(10) 0.22533(12) 0.0397(11) Uani 1 1 d .
H15A H 0.9593 0.9482 0.2399 0.060 Uiso 1 1 calc R
H15B H 0.8059 0.9972 0.2361 0.060 Uiso 1 1 calc R
H15C H 0.9027 1.2395 0.2260 0.060 Uiso 1 1 calc R
C16A C 0.352(2) 0.586(5) 0.0579(6) 0.061(5) Uiso 0.25 1 d P
C16B C 0.351(2) 0.761(4) 0.0241(6) 0.049(5) Uiso 0.25 1 d P
C17 C 0.4234(12) 0.594(3) 0.0210(3) 0.061(3) Uiso 0.50 1 d P

loop_
_atom_site_aniso_label
_atom_site_aniso_U_11
_atom_site_aniso_U_22
_atom_site_aniso_U_33
_atom_site_aniso_U_23
_atom_site_aniso_U_13
_atom_site_aniso_U_12
O1 0.0261(16) 0.0405(19) 0.084(2) 0.0278(17) -0.0005(15) 0.0000(13)
O2 0.0245(15) 0.0530(19) 0.0535(19) 0.0222(15) -0.0034(13) -0.0017(13)
O3 0.091(3) 0.065(2) 0.0313(18) -0.0068(16) 0.0045(17) -0.035(2)
O4 0.077(2) 0.049(2) 0.0300(17) -0.0062(14) 0.0096(15) -0.0221(18)
O5 0.0279(16) 0.062(2) 0.059(2) 0.0328(18) -0.0013(13) -0.0059(15)
O6 0.0238(16) 0.054(2) 0.089(3) 0.0346(19) 0.0047(16) 0.0016(14)
C1 0.028(2) 0.031(2) 0.032(2) 0.0023(18) 0.0016(16) 0.0035(17)
C2 0.025(2) 0.031(2) 0.034(2) 0.0068(17) 0.0010(16) -0.0013(16)
C3 0.0234(19) 0.027(2) 0.032(2) 0.0072(16) 0.0022(16) -0.0049(16)
C4 0.030(2) 0.025(2) 0.031(2) 0.0025(16) 0.0083(16) -0.0029(16)
C5 0.044(3) 0.037(2) 0.042(3) -0.0015(19) 0.0066(19) 0.007(2)
C6 0.034(2) 0.027(2) 0.030(2) 0.0018(16) 0.0050(16) -0.0062(16)
C7 0.046(3) 0.033(2) 0.031(2) -0.0030(18) 0.0000(18) -0.0066(19)
C8 0.045(2) 0.029(2) 0.031(2) -0.0048(17) 0.0033(18) -0.0025(19)
C9 0.026(2) 0.031(2) 0.030(2) 0.0061(17) -0.0001(16) -0.0060(16)
C10 0.036(2) 0.053(3) 0.040(2) 0.006(2) -0.0036(19) 0.002(2)
C11 0.0222(19) 0.025(2) 0.032(2) 0.0036(16) 0.0037(15) -0.0030(15)
C12 0.026(2) 0.031(2) 0.042(2) 0.0030(18) 0.0061(17) -0.0006(17)
C13 0.025(2) 0.033(2) 0.033(2) 0.0003(18) 0.0042(16) 0.0016(17)
C14 0.026(2) 0.028(2) 0.028(2) 0.0025(16) 0.0053(15) -0.0067(16)
C15 0.039(2) 0.045(3) 0.035(2) -0.004(2) 0.0032(18) -0.002(2)

loop_
_atom_type_symbol
_atom_type_description
_atom_type_scat_dispersion_real
_atom_type_scat_dispersion_imag
_atom_type_scat_source
C C 0.0033 0.0016 'International Tables Vol C Tables 4.2.6.8 and 6.1.1.4'
H H 0.0000 0.0000 'International Tables Vol C Tables 4.2.6.8 and 6.1.1.4'
O O 0.0106 0.0060 'International Tables Vol C Tables 4.2.6.8 and 6.1.1.4'

loop_
_geom_angle_atom_site_label_1
_geom_angle_atom_site_label_2
_geom_angle_atom_site_label_3
_geom_angle
_geom_angle_site_symmetry_1
_geom_angle_site_symmetry_3
O7B O7A C17 78(2) . .
O7B O7A O7A 161(3) . 3_665
C17 O7A O7A 84.6(15) . 3_665
O7B O7A C17 151(2) . 3_665
C17 O7A C17 130.3(12) . 3_665
O7A O7A C17 45.8(10) 3_665 3_665
O7A O7B C17 61.9(19) . .
O7A O7B C16A 117(3) . .
C17 O7B C16A 55.6(13) . .
O1 C1 O2 122.8(4) . .
O1 C1 C2 123.7(3) . .
O2 C1 C2 113.6(3) . .
C1 C2 C3 113.9(3) . .
C4 C3 C14 120.4(3) . .
C4 C3 C2 118.7(3) . .
C14 C3 C2 120.9(3) . .
C6 C4 C3 119.5(4) . .
C6 C4 C5 120.1(4) . .
C3 C4 C5 120.4(4) . .
C4 C6 C9 120.6(3) . .
C4 C6 C7 120.3(4) . .
C9 C6 C7 119.2(4) . .
C8 C7 C6 114.7(3) . .
O4 C8 O3 123.3(4) . .
O4 C8 C7 124.1(4) . .
O3 C8 C7 112.5(4) . .
C11 C9 C6 119.7(3) . .
C11 C9 C10 120.3(4) . .
C6 C9 C10 120.0(4) . .
C9 C11 C14 120.5(4) . .
C9 C11 C12 119.4(3) . .
C14 C11 C12 120.1(3) . .
C13 C12 C11 112.8(3) . .
O5 C13 O6 123.0(4) . .
O5 C13 C12 122.8(3) . .
O6 C13 C12 114.1(3) . .
C3 C14 C11 119.1(3) . .
C3 C14 C15 121.2(3) . .
C11 C14 C15 119.6(4) . .
C16B C16A O7B 83.8(15) . .
C17 C16B C16A 71.8(16) . .
O7A C17 C16B 168.1(17) . .
C16B C17 O7B 146(2) . .
O7A C17 C16A 123.5(14) . .
C16B C17 C16A 65.0(15) . .
O7B C17 C16A 83.2(16) . .
O7A C17 O7A 49.7(12) . 3_665
C16B C17 O7A 123.4(15) . 3_665
O7B C17 O7A 89.9(17) . 3_665
C16A C17 O7A 168.7(14) . 3_665

loop_
_geom_bond_atom_site_label_1
_geom_bond_atom_site_label_2
_geom_bond_distance
_geom_bond_site_symmetry_2
O1 C1 1.208(5) .
O2 C1 1.314(5) .
O3 C8 1.305(5) .
O4 C8 1.205(5) .
O5 C13 1.208(5) .
O6 C13 1.299(5) .
O7A O7B 0.80(2) .
O7A C17 1.091(15) .
O7A O7A 1.16(3) 3_665
O7A C17 1.516(18) 3_665
O7B C17 1.21(2) .
O7B C16A 1.82(3) .
C1 C2 1.502(5) .
C2 C3 1.513(5) .
C3 C4 1.401(5) .
C3 C14 1.406(5) .
C4 C6 1.397(5) .
C4 C5 1.501(6) .
C6 C9 1.399(6) .
C6 C7 1.517(5) .
C7 C8 1.498(6) .
C9 C11 1.395(5) .
C9 C10 1.515(5) .
C11 C14 1.407(5) .
C11 C12 1.526(5) .
C12 C13 1.508(6) .
C14 C15 1.509(5) .
C16A C16B 1.45(3) .
C16A C17 1.51(3) .
C16B C17 1.09(2) .
C17 O7A 1.516(18) 3_665

loop_
_geom_hbond_atom_site_label_D
_geom_hbond_atom_site_label_H
_geom_hbond_atom_site_label_A
_geom_hbond_distance_DH
_geom_hbond_distance_HA
_geom_hbond_distance_DA
_geom_hbond_angle_DHA
_geom_hbond_site_symmetry_A
O2 H2 O5 0.82 1.88 2.698(4) 176.2 1_655
O3 H3 O4 0.82 1.85 2.661(5) 168.8 3_775
